data_4077785
loop_
_publ_author_name
'Doherty, Simon'
'Hogarth, Graeme'
'Waugh, Mark'
'Scanlan, Tom H.'
'Clegg, William'
'Elsegood, Mark R. J.'

_publ_section_title
;
 Regioselective Addition oftert-BuN&#x22EE;C to the \a Carbon Atom of the
 Allenyl Ligand in
 [Fe2(CO)6(\m-PPh2){\m-\h1:\h2\a,\b-(H)C\aC\bC\gH2}]:&#x00A0; Formation of
 [Fe2(CO)6(\m-PPh2){\m-\h1:\h1-(tert-BuN&#x22EE;C)CCCH3}] and
 [Fe2(CO)6(\m-PPh2)(\m-\h1:\h2-{tert-BuNHC(O)CH2}CCH2)] via Competitive
 1,3-Hydrogen Migration and Hydrolysis of the Reactive Allene-Bridged
 Intermediate [Fe2(CO)6(\m-PPh2){\m-\h1:\h1-(tert-BuNC)HCCCH2}]
;
_journal_issue 16
_journal_name_full Organometallics
_journal_page_first 3178
_journal_paper_doi 10.1021/om9901630
_journal_volume 18
_journal_year 1999
_chemical_formula_sum 'C29 H31 Fe2 N2 O6 P'
_chemical_formula_weight 646.23
_chemical_name_systematic
;
 ?
;
_space_group_IT_number 14
_symmetry_cell_setting monoclinic
_symmetry_space_group_name_Hall '-P 2ybc'
_symmetry_space_group_name_H-M 'P 1 21/c 1'
_atom_sites_solution_hydrogens 'geom except H1N & H2N coords freely refined'
_atom_sites_solution_primary direct
_atom_sites_solution_secondary difmap
_audit_creation_method SHELXL-97
_cell_angle_alpha 90.00
_cell_angle_beta 102.218(2)
_cell_angle_gamma 90.00
_cell_formula_units_Z 4
_cell_length_a 9.4537(6)
_cell_length_b 19.1346(11)
_cell_length_c 17.1325(10)
_cell_measurement_reflns_used 13598
_cell_measurement_temperature 160(2)
_cell_measurement_theta_max 28.96
_cell_measurement_theta_min 2.45
_cell_volume 3028.9(3)
_computing_cell_refinement 'local programs'
_computing_data_collection 'Bruker SMART'
_computing_data_reduction 'Bruker SAINT'
_computing_molecular_graphics 'Bruker SHELXTL'
_computing_publication_material 'SHELXTL and local programs'
_computing_structure_refinement 'Bruker SHELXTL'
_computing_structure_solution 'Bruker SHELXTL'
_diffrn_ambient_temperature 160(2)
_diffrn_measurement_device_type 'Bruker SMART CCD diffractometer'
_diffrn_measurement_method '\w rotation with narrow frames'
_diffrn_radiation_monochromator graphite
_diffrn_radiation_source 'fine-focus sealed tube'
_diffrn_radiation_type MoK\a
_diffrn_radiation_wavelength 0.71073
_diffrn_reflns_av_R_equivalents 0.0260
_diffrn_reflns_av_sigmaI/netI 0.0333
_diffrn_reflns_limit_h_max 12
_diffrn_reflns_limit_h_min -12
_diffrn_reflns_limit_k_max 24
_diffrn_reflns_limit_k_min -26
_diffrn_reflns_limit_l_max 22
_diffrn_reflns_limit_l_min -22
_diffrn_reflns_number 22444
_diffrn_reflns_theta_max 29.20
_diffrn_reflns_theta_min 1.62
_diffrn_standards_decay_% 0
_diffrn_standards_number 0
_exptl_absorpt_coefficient_mu 1.053
_exptl_absorpt_correction_T_max 0.928
_exptl_absorpt_correction_T_min 0.832
_exptl_absorpt_correction_type empirical
_exptl_crystal_colour yellow
_exptl_crystal_density_diffrn 1.417
_exptl_crystal_density_method 'not measured'
_exptl_crystal_description block
_exptl_crystal_F_000 1336
_exptl_crystal_size_max 0.50
_exptl_crystal_size_mid 0.26
_exptl_crystal_size_min 0.16
_refine_diff_density_max 0.549
_refine_diff_density_min -0.347
_refine_diff_density_rms 0.060
_refine_ls_extinction_method none
_refine_ls_goodness_of_fit_ref 1.007
_refine_ls_hydrogen_treatment mixed
_refine_ls_matrix_type full
_refine_ls_number_parameters 373
_refine_ls_number_reflns 7537
_refine_ls_number_restraints 0
_refine_ls_restrained_S_all 1.007
_refine_ls_R_factor_all 0.0463
_refine_ls_R_factor_gt 0.0321
_refine_ls_shift/su_max 0.002
_refine_ls_shift/su_mean 0.000
_refine_ls_structure_factor_coef Fsqd
_refine_ls_weighting_details 'calc w=1/[\s^2^(Fo^2^)+(0.0469P)^2^+0.0000P] where P=(Fo^2^+2Fc^2^)/3'
_refine_ls_weighting_scheme calc
_refine_ls_wR_factor_gt 0.0754
_refine_ls_wR_factor_ref 0.0784
_reflns_number_gt 5844
_reflns_number_total 7537
_reflns_threshold_expression >2sigma(I)
_cod_data_source_file om9901630.cif
_cod_data_source_block 4
_cod_original_sg_symbol_H-M P2(1)/c
_cod_database_code 4077785

loop_
_symmetry_equiv_pos_as_xyz
'x, y, z'
'-x, y+1/2, -z+1/2'
'-x, -y, -z'
'x, -y-1/2, z-1/2'

loop_
_atom_site_label
_atom_site_type_symbol
_atom_site_fract_x
_atom_site_fract_y
_atom_site_fract_z
_atom_site_U_iso_or_equiv
_atom_site_adp_type
_atom_site_occupancy
_atom_site_symmetry_multiplicity
_atom_site_calc_flag
_atom_site_refinement_flags
Fe1 Fe 0.36631(3) 0.400720(12) 0.826768(15) 0.02114(7) Uani 1 1 d .
Fe2 Fe 0.12021(3) 0.422988(12) 0.720736(15) 0.02037(7) Uani 1 1 d .
C1 C 0.4205(2) 0.55907(10) 0.87203(12) 0.0323(4) Uani 1 1 d .
H1A H 0.3841 0.6058 0.8549 0.048 Uiso 1 1 calc R
H1B H 0.5206 0.5545 0.8654 0.048 Uiso 1 1 calc R
H1C H 0.4174 0.5523 0.9283 0.048 Uiso 1 1 calc R
C2 C 0.32737(18) 0.50461(8) 0.82194(10) 0.0203(3) Uani 1 1 d .
C3 C 0.20512(18) 0.51557(8) 0.76901(9) 0.0182(3) Uani 1 1 d .
C4 C 0.14549(18) 0.58617(8) 0.74855(10) 0.0191(3) Uani 1 1 d .
N1 N 0.07828(17) 0.62066(7) 0.79691(9) 0.0234(3) Uani 1 1 d .
H1N H 0.050(2) 0.6560(11) 0.7836(12) 0.028 Uiso 1 1 d .
C5 C 0.0355(2) 0.59246(9) 0.86864(10) 0.0243(4) Uani 1 1 d .
H5 H 0.0808 0.5454 0.8807 0.029 Uiso 1 1 calc R
C6 C 0.0895(3) 0.64024(10) 0.93953(11) 0.0372(5) Uani 1 1 d .
H6A H 0.1951 0.6442 0.9488 0.056 Uiso 1 1 calc R
H6B H 0.0622 0.6207 0.9872 0.056 Uiso 1 1 calc R
H6C H 0.0459 0.6866 0.9284 0.056 Uiso 1 1 calc R
C7 C -0.1279(2) 0.58428(12) 0.85191(14) 0.0422(5) Uani 1 1 d .
H7A H -0.1736 0.6302 0.8409 0.063 Uiso 1 1 calc R
H7B H -0.1566 0.5635 0.8985 0.063 Uiso 1 1 calc R
H7C H -0.1591 0.5538 0.8055 0.063 Uiso 1 1 calc R
N2 N 0.16337(17) 0.61364(7) 0.68006(9) 0.0245(3) Uani 1 1 d .
H2N H 0.210(2) 0.5889(10) 0.6559(13) 0.029 Uiso 1 1 d .
C8 C 0.1152(2) 0.68197(9) 0.64178(12) 0.0328(4) Uani 1 1 d .
C9 C -0.0479(3) 0.69103(12) 0.63016(13) 0.0466(6) Uani 1 1 d .
H9A H -0.0969 0.6505 0.6015 0.070 Uiso 1 1 calc R
H9B H -0.0778 0.7335 0.5991 0.070 Uiso 1 1 calc R
H9C H -0.0741 0.6949 0.6824 0.070 Uiso 1 1 calc R
C10 C 0.1994(3) 0.74114(10) 0.69069(16) 0.0476(6) Uani 1 1 d .
H10A H 0.1760 0.7424 0.7437 0.071 Uiso 1 1 calc R
H10B H 0.1727 0.7858 0.6635 0.071 Uiso 1 1 calc R
H10C H 0.3034 0.7332 0.6962 0.071 Uiso 1 1 calc R
C11 C 0.1530(4) 0.67893(13) 0.55933(15) 0.0656(9) Uani 1 1 d .
H11A H 0.2578 0.6730 0.5655 0.098 Uiso 1 1 calc R
H11B H 0.1227 0.7224 0.5304 0.098 Uiso 1 1 calc R
H11C H 0.1029 0.6394 0.5292 0.098 Uiso 1 1 calc R
C12 C 0.0154(2) 0.42126(10) 0.79648(15) 0.0402(5) Uani 1 1 d .
O12 O -0.0498(2) 0.41721(9) 0.84555(13) 0.0709(6) Uani 1 1 d .
C13 C 0.0089(2) 0.46265(10) 0.63579(13) 0.0354(5) Uani 1 1 d .
O13 O -0.0641(2) 0.48864(10) 0.58164(11) 0.0687(6) Uani 1 1 d .
C14 C 0.0732(2) 0.33476(10) 0.69670(12) 0.0312(4) Uani 1 1 d .
O14 O 0.03714(19) 0.27772(7) 0.68350(10) 0.0508(4) Uani 1 1 d .
C15 C 0.3669(2) 0.30695(10) 0.81911(12) 0.0345(5) Uani 1 1 d .
O15 O 0.3671(2) 0.24727(8) 0.81390(11) 0.0570(5) Uani 1 1 d .
C16 C 0.5535(2) 0.41089(11) 0.86820(12) 0.0357(5) Uani 1 1 d .
O16 O 0.67341(18) 0.41792(11) 0.89651(12) 0.0642(5) Uani 1 1 d .
C17 C 0.2924(3) 0.40858(10) 0.91393(12) 0.0370(5) Uani 1 1 d .
O17 O 0.2464(2) 0.41782(9) 0.96996(10) 0.0640(6) Uani 1 1 d .
P1 P 0.34027(5) 0.41361(2) 0.69689(3) 0.01756(9) Uani 1 1 d .
C18 C 0.3957(2) 0.34287(8) 0.63724(10) 0.0231(4) Uani 1 1 d .
C19 C 0.5430(2) 0.32940(10) 0.64557(12) 0.0333(4) Uani 1 1 d .
H19 H 0.6117 0.3562 0.6820 0.040 Uiso 1 1 calc R
C20 C 0.5901(2) 0.27685(11) 0.60078(13) 0.0413(5) Uani 1 1 d .
H20 H 0.6908 0.2685 0.6063 0.050 Uiso 1 1 calc R
C21 C 0.4913(3) 0.23684(10) 0.54845(12) 0.0394(5) Uani 1 1 d .
H21 H 0.5239 0.2007 0.5185 0.047 Uiso 1 1 calc R
C22 C 0.3463(2) 0.24950(10) 0.53987(12) 0.0368(5) Uani 1 1 d .
H22 H 0.2782 0.2219 0.5041 0.044 Uiso 1 1 calc R
C23 C 0.2979(2) 0.30275(9) 0.58344(11) 0.0296(4) Uani 1 1 d .
H23 H 0.1971 0.3117 0.5763 0.036 Uiso 1 1 calc R
C24 C 0.41681(18) 0.48698(8) 0.65154(10) 0.0191(3) Uani 1 1 d .
C25 C 0.5392(2) 0.52274(9) 0.69029(11) 0.0306(4) Uani 1 1 d .
H25 H 0.5850 0.5103 0.7433 0.037 Uiso 1 1 calc R
C26 C 0.5951(2) 0.57673(11) 0.65163(14) 0.0395(5) Uani 1 1 d .
H26 H 0.6786 0.6012 0.6786 0.047 Uiso 1 1 calc R
C27 C 0.5303(2) 0.59512(9) 0.57440(13) 0.0362(5) Uani 1 1 d .
H27 H 0.5687 0.6323 0.5485 0.043 Uiso 1 1 calc R
C28 C 0.4100(2) 0.55942(9) 0.53506(12) 0.0307(4) Uani 1 1 d .
H28 H 0.3661 0.5714 0.4816 0.037 Uiso 1 1 calc R
C29 C 0.3527(2) 0.50597(9) 0.57349(10) 0.0243(4) Uani 1 1 d .
H29 H 0.2686 0.4820 0.5463 0.029 Uiso 1 1 calc R

loop_
_atom_site_aniso_label
_atom_site_aniso_U_11
_atom_site_aniso_U_22
_atom_site_aniso_U_33
_atom_site_aniso_U_23
_atom_site_aniso_U_13
_atom_site_aniso_U_12
Fe1 0.02742(14) 0.01749(11) 0.02000(13) 0.00509(9) 0.00838(10) 0.00541(9)
Fe2 0.02078(13) 0.01577(11) 0.02571(13) -0.00165(9) 0.00756(10) -0.00333(9)
C1 0.0318(10) 0.0282(9) 0.0320(10) -0.0084(8) -0.0041(8) 0.0013(8)
C2 0.0267(9) 0.0158(7) 0.0192(8) -0.0005(6) 0.0065(7) 0.0013(6)
C3 0.0220(8) 0.0150(7) 0.0187(8) 0.0003(6) 0.0070(7) 0.0006(6)
C4 0.0209(8) 0.0166(7) 0.0191(8) -0.0013(6) 0.0026(6) 0.0003(6)
N1 0.0328(8) 0.0153(6) 0.0238(8) 0.0029(6) 0.0099(6) 0.0070(6)
C5 0.0308(10) 0.0235(8) 0.0206(9) 0.0008(7) 0.0101(7) 0.0026(7)
C6 0.0540(13) 0.0340(10) 0.0228(10) -0.0016(8) 0.0062(9) 0.0027(9)
C7 0.0339(11) 0.0577(13) 0.0378(12) -0.0006(10) 0.0140(9) -0.0012(10)
N2 0.0360(9) 0.0181(7) 0.0219(8) 0.0043(6) 0.0117(7) 0.0097(6)
C8 0.0480(12) 0.0239(8) 0.0304(10) 0.0110(8) 0.0170(9) 0.0171(8)
C9 0.0500(14) 0.0499(13) 0.0370(12) 0.0095(10) 0.0025(10) 0.0241(11)
C10 0.0550(14) 0.0210(9) 0.0736(17) 0.0101(10) 0.0288(13) 0.0029(9)
C11 0.114(2) 0.0513(14) 0.0446(14) 0.0310(12) 0.0451(15) 0.0478(15)
C12 0.0456(13) 0.0238(9) 0.0603(14) -0.0117(9) 0.0318(11) -0.0125(8)
O12 0.0845(14) 0.0553(10) 0.0961(15) -0.0258(10) 0.0713(13) -0.0296(10)
C13 0.0308(11) 0.0313(10) 0.0399(12) -0.0053(9) -0.0019(9) -0.0066(8)
O13 0.0627(12) 0.0690(12) 0.0559(11) 0.0089(10) -0.0289(9) 0.0019(9)
C14 0.0361(11) 0.0274(9) 0.0346(10) -0.0047(8) 0.0175(9) -0.0085(8)
O14 0.0748(12) 0.0278(7) 0.0593(10) -0.0149(7) 0.0355(9) -0.0269(7)
C15 0.0438(12) 0.0277(9) 0.0362(11) 0.0127(8) 0.0181(9) 0.0087(8)
O15 0.0835(13) 0.0206(7) 0.0732(12) 0.0111(7) 0.0306(10) 0.0087(7)
C16 0.0371(12) 0.0368(10) 0.0337(11) 0.0085(9) 0.0083(9) 0.0111(9)
O16 0.0304(9) 0.0881(14) 0.0681(13) 0.0127(10) -0.0027(9) 0.0100(9)
C17 0.0547(13) 0.0283(9) 0.0328(11) 0.0122(8) 0.0200(10) 0.0124(9)
O17 0.1028(16) 0.0595(11) 0.0436(10) 0.0137(8) 0.0466(11) 0.0251(10)
P1 0.0215(2) 0.01324(17) 0.0190(2) 0.00085(15) 0.00661(16) -0.00030(15)
C18 0.0344(10) 0.0160(7) 0.0211(9) 0.0023(6) 0.0110(7) 0.0023(7)
C19 0.0338(11) 0.0316(9) 0.0337(11) -0.0063(8) 0.0052(9) 0.0069(8)
C20 0.0417(12) 0.0420(11) 0.0407(12) -0.0025(10) 0.0101(10) 0.0211(10)
C21 0.0643(15) 0.0266(9) 0.0287(10) -0.0002(8) 0.0130(10) 0.0193(10)
C22 0.0580(14) 0.0245(9) 0.0276(10) -0.0071(8) 0.0082(9) 0.0018(9)
C23 0.0380(11) 0.0247(8) 0.0269(10) -0.0021(7) 0.0088(8) 0.0000(8)
C24 0.0233(8) 0.0142(7) 0.0217(8) 0.0002(6) 0.0092(7) 0.0013(6)
C25 0.0325(10) 0.0303(9) 0.0273(10) 0.0042(8) 0.0028(8) -0.0080(8)
C26 0.0389(12) 0.0342(10) 0.0458(13) 0.0039(9) 0.0100(10) -0.0156(9)
C27 0.0469(13) 0.0234(9) 0.0442(12) 0.0076(9) 0.0232(10) -0.0033(8)
C28 0.0430(12) 0.0265(9) 0.0267(10) 0.0079(8) 0.0170(9) 0.0076(8)
C29 0.0290(9) 0.0232(8) 0.0226(9) 0.0014(7) 0.0098(7) 0.0023(7)

loop_
_atom_type_symbol
_atom_type_description
_atom_type_scat_dispersion_real
_atom_type_scat_dispersion_imag
_atom_type_scat_source
C C 0.0033 0.0016 'International Tables Vol C Tables 4.2.6.8 and 6.1.1.4'
H H 0.0000 0.0000 'International Tables Vol C Tables 4.2.6.8 and 6.1.1.4'
N N 0.0061 0.0033 'International Tables Vol C Tables 4.2.6.8 and 6.1.1.4'
O O 0.0106 0.0060 'International Tables Vol C Tables 4.2.6.8 and 6.1.1.4'
P P 0.1023 0.0942 'International Tables Vol C Tables 4.2.6.8 and 6.1.1.4'
Fe Fe 0.3463 0.8444 'International Tables Vol C Tables 4.2.6.8 and 6.1.1.4'

loop_
_geom_angle_atom_site_label_1
_geom_angle_atom_site_label_2
_geom_angle_atom_site_label_3
_geom_angle
C16 Fe1 C17 100.97(10)
C16 Fe1 C15 96.91(9)
C17 Fe1 C15 98.80(9)
C16 Fe1 C2 93.79(8)
C17 Fe1 C2 81.43(8)
C15 Fe1 C2 169.03(9)
C16 Fe1 P1 106.33(7)
C17 Fe1 P1 149.01(7)
C15 Fe1 P1 92.26(7)
C2 Fe1 P1 82.41(5)
C16 Fe1 Fe2 155.34(7)
C17 Fe1 Fe2 96.72(8)
C15 Fe1 Fe2 97.21(7)
C2 Fe1 Fe2 71.92(5)
P1 Fe1 Fe2 52.997(14)
C14 Fe2 C13 98.10(9)
C14 Fe2 C12 90.05(8)
C13 Fe2 C12 106.20(11)
C14 Fe2 C3 167.58(8)
C13 Fe2 C3 94.30(8)
C12 Fe2 C3 87.30(8)
C14 Fe2 P1 94.54(6)
C13 Fe2 P1 107.50(7)
C12 Fe2 P1 144.93(8)
C3 Fe2 P1 80.85(5)
C14 Fe2 Fe1 98.39(7)
C13 Fe2 Fe1 155.11(7)
C12 Fe2 Fe1 92.30(8)
C3 Fe2 Fe1 69.62(5)
P1 Fe2 Fe1 52.639(14)
C3 C2 C1 126.78(15)
C3 C2 Fe1 107.97(12)
C1 C2 Fe1 125.23(12)
C2 C3 C4 122.73(15)
C2 C3 Fe2 110.49(11)
C4 C3 Fe2 126.77(12)
N1 C4 N2 121.58(15)
N1 C4 C3 121.17(15)
N2 C4 C3 117.24(15)
C4 N1 C5 126.32(14)
N1 C5 C7 109.13(16)
N1 C5 C6 109.95(15)
C7 C5 C6 111.64(16)
C4 N2 C8 130.67(15)
N2 C8 C9 111.34(17)
N2 C8 C10 109.50(17)
C9 C8 C10 112.50(17)
N2 C8 C11 105.30(14)
C9 C8 C11 108.2(2)
C10 C8 C11 109.8(2)
O12 C12 Fe2 177.0(2)
O13 C13 Fe2 179.0(2)
O14 C14 Fe2 176.34(17)
O15 C15 Fe1 179.7(2)
O16 C16 Fe1 178.4(2)
O17 C17 Fe1 175.95(19)
C24 P1 C18 98.29(7)
C24 P1 Fe1 123.15(6)
C18 P1 Fe1 119.72(6)
C24 P1 Fe2 119.29(5)
C18 P1 Fe2 123.57(6)
Fe1 P1 Fe2 74.365(16)
C23 C18 C19 118.42(16)
C23 C18 P1 123.16(14)
C19 C18 P1 118.41(14)
C18 C19 C20 120.38(19)
C21 C20 C19 120.4(2)
C22 C21 C20 119.72(18)
C21 C22 C23 120.37(19)
C18 C23 C22 120.66(19)
C25 C24 C29 118.69(15)
C25 C24 P1 122.77(13)
C29 C24 P1 118.50(13)
C24 C25 C26 120.08(18)
C27 C26 C25 120.64(19)
C28 C27 C26 119.77(17)
C27 C28 C29 119.95(18)
C28 C29 C24 120.87(17)

loop_
_geom_bond_atom_site_label_1
_geom_bond_atom_site_label_2
_geom_bond_distance
Fe1 C16 1.773(2)
Fe1 C17 1.784(2)
Fe1 C15 1.799(2)
Fe1 C2 2.0201(16)
Fe1 P1 2.2001(5)
Fe1 Fe2 2.6656(4)
Fe2 C14 1.7719(18)
Fe2 C13 1.775(2)
Fe2 C12 1.792(2)
Fe2 C3 2.0460(16)
Fe2 P1 2.2106(5)
C1 C2 1.509(2)
C2 C3 1.326(2)
C3 C4 1.477(2)
C4 N1 1.322(2)
C4 N2 1.329(2)
N1 C5 1.475(2)
C5 C7 1.519(3)
C5 C6 1.519(3)
N2 C8 1.490(2)
C8 C9 1.523(3)
C8 C10 1.528(3)
C8 C11 1.530(3)
C12 O12 1.146(2)
C13 O13 1.146(2)
C14 O14 1.152(2)
C15 O15 1.145(2)
C16 O16 1.142(3)
C17 O17 1.148(2)
P1 C24 1.8267(16)
P1 C18 1.8380(17)
C18 C23 1.391(3)
C18 C19 1.393(3)
C19 C20 1.394(3)
C20 C21 1.381(3)
C21 C22 1.370(3)
C22 C23 1.396(3)
C24 C25 1.387(2)
C24 C29 1.394(2)
C25 C26 1.390(3)
C26 C27 1.381(3)
C27 C28 1.375(3)
C28 C29 1.387(2)
